data_7204410
loop_
_publ_author_name
'Correa, Waldo H.'
'Papadopoulos, Stavroula'
'Radnidge, Peta'
'Roberts, Brett A.'
'Scott, Janet L.'

_publ_section_title
;
 Direct, efficient, solvent-free synthesis of
 2-aryl-1,2,3,4-tetrahydroquinazolines
;
_journal_issue 3
_journal_name_full 'Green Chemistry'
_journal_page_first 245
_journal_paper_doi 10.1039/b202729c
_journal_volume 4
_journal_year 2002
_chemical_formula_moiety 'C14 H14 N2 O'
_chemical_formula_sum 'C14 H14 N2 O'
_chemical_formula_weight 226.27
_chemical_melting_point 422.8(17)
_chemical_name_common 2-(4'-hydroxyphenyl)-1,2,3,4-tetrahydroquinazoline
_chemical_name_systematic
;
4-(1,2,3,4-tetrahydro-quinazolin-2-yl)-phenol
;
_space_group_IT_number 61
_symmetry_cell_setting orthorhombic
_symmetry_space_group_name_Hall '-P 2ac 2ab'
_symmetry_space_group_name_H-M 'P b c a'
_atom_sites_solution_hydrogens geom
_atom_sites_solution_primary direct
_atom_sites_solution_secondary difmap
_audit_creation_method SHELXL-97
_cell_angle_alpha 90.00
_cell_angle_beta 90.00
_cell_angle_gamma 90.00
_cell_formula_units_Z 8
_cell_length_a 11.3431(4)
_cell_length_b 8.7088(2)
_cell_length_c 23.4287(5)
_cell_measurement_temperature 123(2)
_cell_volume 2314.40(11)
_computing_cell_refinement 'Nonius Collect'
_computing_data_collection 'Nonius Collect'
_computing_data_reduction 'Nonius Collect'
_computing_molecular_graphics Xseed
_computing_publication_material Ciftab
_computing_structure_refinement 'SHELXL-97 (Sheldrick, 1997)'
_computing_structure_solution 'SHELXS-97 (Sheldrick, 1990)'
_diffrn_ambient_temperature 123(2)
_diffrn_measured_fraction_theta_full 0.978
_diffrn_measured_fraction_theta_max 0.978
_diffrn_measurement_device_type 'Enraf Nonius Kappa CCD'
_diffrn_measurement_method '\phi +w scans'
_diffrn_radiation_monochromator graphite
_diffrn_radiation_source 'fine-focus sealed tube'
_diffrn_radiation_type MoK\a
_diffrn_radiation_wavelength 0.71073
_diffrn_reflns_av_R_equivalents 0.0388
_diffrn_reflns_av_sigmaI/netI 0.0434
_diffrn_reflns_limit_h_max 13
_diffrn_reflns_limit_h_min -15
_diffrn_reflns_limit_k_max 11
_diffrn_reflns_limit_k_min -11
_diffrn_reflns_limit_l_max 25
_diffrn_reflns_limit_l_min -31
_diffrn_reflns_number 13743
_diffrn_reflns_theta_full 28.51
_diffrn_reflns_theta_max 28.51
_diffrn_reflns_theta_min 3.92
_exptl_absorpt_coefficient_mu 0.083
_exptl_absorpt_correction_type none
_exptl_crystal_colour yellow
_exptl_crystal_density_diffrn 1.299
_exptl_crystal_density_method 'not measured'
_exptl_crystal_description rhombs
_exptl_crystal_F_000 960
_exptl_crystal_size_max 0.40
_exptl_crystal_size_mid 0.35
_exptl_crystal_size_min 0.35
_refine_diff_density_max 0.248
_refine_diff_density_min -0.229
_refine_diff_density_rms 0.043
_refine_ls_extinction_method none
_refine_ls_goodness_of_fit_ref 1.045
_refine_ls_hydrogen_treatment mixed
_refine_ls_matrix_type full
_refine_ls_number_parameters 174
_refine_ls_number_reflns 2867
_refine_ls_number_restraints 0
_refine_ls_restrained_S_all 1.045
_refine_ls_R_factor_all 0.0754
_refine_ls_R_factor_gt 0.0479
_refine_ls_shift/su_max 0.001
_refine_ls_shift/su_mean 0.000
_refine_ls_structure_factor_coef Fsqd
_refine_ls_weighting_details 'calc w=1/[\s^2^(Fo^2^)+(0.0540P)^2^+0.6160P] where P=(Fo^2^+2Fc^2^)/3'
_refine_ls_weighting_scheme calc
_refine_ls_wR_factor_gt 0.1116
_refine_ls_wR_factor_ref 0.1231
_reflns_number_gt 2074
_reflns_number_total 2867
_reflns_threshold_expression >2sigma(I)
_cod_data_source_file b202729c.txt
_cod_data_source_block 4f
_cod_depositor_comments
;
The following automatic conversions were performed:
'_symmetry_cell_setting' value 'Orthorhombic' changed to 'orthorhombic'
according to '/home/adriana/struct/CIF-dictionaries/cif_core.dic'
dictionary named 'cif_core.dic' version 2.4.1 from 2010-06-29.

Automatic conversion script
Id: cif_fix_enum 1555 2011-01-17 13:19:09Z saulius 

The following automatic conversions were performed:

'_chemical_melting_point' value '147.9-151.3 Deg. C' was changed to
'422.8(17)' - it was converted from degrees Celsius(C) to Kelvins(K),
the average value was taken and precision was estimated.

Automatic conversion script
Id: cif_fix_values 1569 2011-02-09 13:29:24Z adriana 
;
_cod_original_sg_symbol_H-M Pbca
_cod_database_code 7204410

loop_
_symmetry_equiv_pos_as_xyz
'x, y, z'
'-x+1/2, -y, z+1/2'
'x+1/2, -y+1/2, -z'
'-x, y+1/2, -z+1/2'
'-x, -y, -z'
'x-1/2, y, -z-1/2'
'-x-1/2, y-1/2, z'
'x, -y-1/2, z-1/2'

loop_
_atom_site_label
_atom_site_type_symbol
_atom_site_fract_x
_atom_site_fract_y
_atom_site_fract_z
_atom_site_U_iso_or_equiv
_atom_site_adp_type
_atom_site_occupancy
_atom_site_symmetry_multiplicity
_atom_site_calc_flag
_atom_site_refinement_flags
_atom_site_disorder_assembly
_atom_site_disorder_group
O1 O 0.69854(9) 0.14928(13) 0.68005(4) 0.0340(3) Uani 1 1 d . . .
N1 N 0.49806(12) 0.22784(15) 0.93241(5) 0.0321(3) Uani 1 1 d . . .
C2' C 0.64516(13) 0.35970(18) 0.81095(6) 0.0342(4) Uani 1 1 d . . .
H2' H 0.6780 0.4447 0.8308 0.041 Uiso 1 1 calc R . .
C10 C 0.44263(12) 0.26025(16) 0.98439(6) 0.0284(3) Uani 1 1 d . . .
C4' C 0.64828(12) 0.18962(16) 0.73062(6) 0.0270(3) Uani 1 1 d . . .
C7 C 0.32268(15) 0.31325(19) 1.08637(6) 0.0377(4) Uani 1 1 d . . .
H7 H 0.2803 0.3301 1.1208 0.045 Uiso 1 1 calc R . .
C6 C 0.29348(14) 0.39441(18) 1.03735(6) 0.0341(4) Uani 1 1 d . . .
H6 H 0.2322 0.4687 1.0389 0.041 Uiso 1 1 calc R . .
C3' C 0.69605(13) 0.31207(18) 0.76047(6) 0.0338(4) Uani 1 1 d . . .
H3' H 0.7639 0.3632 0.7462 0.041 Uiso 1 1 calc R . .
C5' C 0.55225(14) 0.11205(18) 0.75332(7) 0.0374(4) Uani 1 1 d . . .
H5' H 0.5205 0.0256 0.7340 0.045 Uiso 1 1 calc R . .
C1' C 0.54748(14) 0.28644(17) 0.83334(6) 0.0316(3) Uani 1 1 d . . .
C5 C 0.35226(13) 0.36899(16) 0.98606(6) 0.0292(3) Uani 1 1 d . . .
C4 C 0.32092(14) 0.45932(18) 0.93303(6) 0.0329(3) Uani 1 1 d . B .
H4A H 0.2340 0.4643 0.9298 0.039 Uiso 1 1 calc R A 1
H4B H 0.3503 0.5657 0.9375 0.039 Uiso 1 1 calc R A 1
C9 C 0.47402(14) 0.18166(18) 1.03431(6) 0.0338(4) Uani 1 1 d . . .
H9 H 0.5371 0.1099 1.0336 0.041 Uiso 1 1 calc R B .
C6' C 0.50263(14) 0.16090(18) 0.80430(7) 0.0388(4) Uani 1 1 d . . .
H6' H 0.4368 0.1073 0.8195 0.047 Uiso 1 1 calc R . .
C8 C 0.41349(15) 0.20805(18) 1.08488(6) 0.0379(4) Uani 1 1 d . . .
H8 H 0.4347 0.1536 1.1185 0.046 Uiso 1 1 calc R . .
H1'O H 0.6605(18) 0.064(3) 0.6640(9) 0.070(7) Uiso 1 1 d . . .
H1N H 0.5686(17) 0.182(2) 0.9349(7) 0.047(5) Uiso 1 1 d . . .
N3 N 0.36992(13) 0.39407(18) 0.87874(6) 0.0210(3) Uani 0.80 1 d P B 1
H3N H 0.3283(16) 0.315(2) 0.8684(7) 0.022(5) Uiso 0.80 1 d P C 1
C2 C 0.49448(17) 0.3484(2) 0.88799(7) 0.0212(4) Uani 0.80 1 d P B 1
H2 H 0.5409 0.4395 0.9011 0.025 Uiso 0.80 1 calc PR B 1
N3A N 0.4092(9) 0.4471(12) 0.8913(4) 0.059(3) Uiso 0.20 1 d P B 2
C2A C 0.4507(11) 0.3019(14) 0.8860(5) 0.052(3) Uiso 0.20 1 d P B 2

loop_
_atom_site_aniso_label
_atom_site_aniso_U_11
_atom_site_aniso_U_22
_atom_site_aniso_U_33
_atom_site_aniso_U_23
_atom_site_aniso_U_13
_atom_site_aniso_U_12
O1 0.0369(6) 0.0360(6) 0.0291(5) -0.0070(4) 0.0078(4) -0.0062(5)
N1 0.0332(7) 0.0382(7) 0.0250(6) 0.0039(5) 0.0027(5) 0.0099(6)
C2' 0.0368(8) 0.0338(8) 0.0321(8) -0.0084(6) -0.0053(6) 0.0009(7)
C10 0.0292(7) 0.0296(7) 0.0264(7) -0.0015(6) 0.0012(6) -0.0048(6)
C4' 0.0291(7) 0.0278(7) 0.0243(7) -0.0013(5) 0.0013(5) 0.0019(6)
C7 0.0477(9) 0.0375(9) 0.0278(8) -0.0066(6) 0.0094(7) -0.0155(7)
C6 0.0351(8) 0.0319(8) 0.0354(8) -0.0056(6) 0.0075(6) -0.0061(6)
C3' 0.0328(8) 0.0321(8) 0.0365(8) -0.0045(6) 0.0010(6) -0.0036(6)
C5' 0.0370(9) 0.0345(8) 0.0409(8) -0.0130(7) 0.0079(7) -0.0089(7)
C1' 0.0391(8) 0.0324(8) 0.0234(7) -0.0002(6) -0.0015(6) 0.0101(7)
C5 0.0300(8) 0.0280(7) 0.0297(7) -0.0028(6) 0.0037(6) -0.0052(6)
C4 0.0315(8) 0.0335(8) 0.0337(8) 0.0019(6) 0.0090(6) 0.0064(6)
C9 0.0394(9) 0.0318(8) 0.0302(8) 0.0014(6) -0.0026(6) -0.0039(7)
C6' 0.0377(9) 0.0361(9) 0.0425(9) -0.0023(7) 0.0139(7) -0.0042(7)
C8 0.0527(10) 0.0349(8) 0.0261(7) 0.0011(6) -0.0016(7) -0.0141(8)
N3 0.0202(7) 0.0212(7) 0.0217(7) -0.0023(6) -0.0005(6) -0.0012(6)
C2 0.0191(8) 0.0233(9) 0.0211(8) 0.0003(6) 0.0000(6) -0.0017(8)

loop_
_atom_type_symbol
_atom_type_description
_atom_type_scat_dispersion_real
_atom_type_scat_dispersion_imag
_atom_type_scat_source
C C 0.0033 0.0016 'International Tables Vol C Tables 4.2.6.8 and 6.1.1.4'
H H 0.0000 0.0000 'International Tables Vol C Tables 4.2.6.8 and 6.1.1.4'
N N 0.0061 0.0033 'International Tables Vol C Tables 4.2.6.8 and 6.1.1.4'
O O 0.0106 0.0060 'International Tables Vol C Tables 4.2.6.8 and 6.1.1.4'

loop_
_geom_angle_atom_site_label_1
_geom_angle_atom_site_label_2
_geom_angle_atom_site_label_3
_geom_angle
_geom_angle_site_symmetry_1
_geom_angle_site_symmetry_3
_geom_angle_publ_flag
C2A N1 C10 114.7(5) . . ?
C2A N1 C2 25.7(5) . . ?
C10 N1 C2 117.18(13) . . ?
C3' C2' C1' 121.46(14) . . ?
C5 C10 N1 119.41(12) . . ?
C5 C10 C9 119.64(13) . . ?
N1 C10 C9 120.92(13) . . ?
O1 C4' C3' 118.31(13) . . ?
O1 C4' C5' 122.47(13) . . ?
C3' C4' C5' 119.22(13) . . ?
C8 C7 C6 119.70(14) . . ?
C7 C6 C5 121.25(15) . . ?
C2' C3' C4' 120.02(14) . . ?
C6' C5' C4' 119.95(14) . . ?
C2' C1' C6' 118.20(13) . . ?
C2' C1' C2 118.34(15) . . ?
C6' C1' C2 123.45(15) . . ?
C2' C1' C2A 140.9(5) . . ?
C6' C1' C2A 100.8(5) . . ?
C2 C1' C2A 22.8(4) . . ?
C6 C5 C10 118.92(13) . . ?
C6 C5 C4 120.91(13) . . ?
C10 C5 C4 120.15(12) . . ?
N3A C4 N3 27.9(4) . . ?
N3A C4 C5 111.4(4) . . ?
N3 C4 C5 114.35(12) . . ?
C8 C9 C10 120.38(15) . . ?
C1' C6' C5' 121.08(15) . . ?
C7 C8 C9 120.06(14) . . ?
C2 N3 C4 109.31(13) . . ?
N1 C2 N3 108.61(14) . . ?
N1 C2 C1' 109.32(13) . . ?
N3 C2 C1' 110.50(14) . . ?
C2A N3A C4 112.5(9) . . ?
N3A C2A N1 120.1(9) . . ?
N3A C2A C1' 112.0(9) . . ?
N1 C2A C1' 107.0(7) . . ?

loop_
_geom_bond_atom_site_label_1
_geom_bond_atom_site_label_2
_geom_bond_distance
_geom_bond_site_symmetry_2
_geom_bond_publ_flag
O1 C4' 1.3609(16) . ?
N1 C2A 1.374(11) . ?
N1 C10 1.3994(18) . ?
N1 C2 1.479(2) . ?
C2' C3' 1.380(2) . ?
C2' C1' 1.382(2) . ?
C10 C5 1.396(2) . ?
C10 C9 1.401(2) . ?
C4' C3' 1.386(2) . ?
C4' C5' 1.388(2) . ?
C7 C8 1.379(2) . ?
C7 C6 1.389(2) . ?
C6 C5 1.392(2) . ?
C5' C6' 1.387(2) . ?
C1' C6' 1.385(2) . ?
C1' C2 1.514(2) . ?
C1' C2A 1.657(11) . ?
C5 C4 1.513(2) . ?
C4 N3A 1.403(10) . ?
C4 N3 1.4999(19) . ?
C9 C8 1.388(2) . ?
N3 C2 1.484(2) . ?
N3A C2A 1.355(15) . ?

loop_
_geom_torsion_atom_site_label_1
_geom_torsion_atom_site_label_2
_geom_torsion_atom_site_label_3
_geom_torsion_atom_site_label_4
_geom_torsion
_geom_torsion_site_symmetry_1
_geom_torsion_site_symmetry_2
_geom_torsion_site_symmetry_3
_geom_torsion_site_symmetry_4
_geom_torsion_publ_flag
C2A N1 C10 C5 -4.2(6) . . . . ?
C2 N1 C10 C5 24.3(2) . . . . ?
C2A N1 C10 C9 173.7(6) . . . . ?
C2 N1 C10 C9 -157.77(14) . . . . ?
C8 C7 C6 C5 1.6(2) . . . . ?
C1' C2' C3' C4' 0.9(2) . . . . ?
O1 C4' C3' C2' 177.83(13) . . . . ?
C5' C4' C3' C2' -2.7(2) . . . . ?
O1 C4' C5' C6' -178.25(14) . . . . ?
C3' C4' C5' C6' 2.3(2) . . . . ?
C3' C2' C1' C6' 1.3(2) . . . . ?
C3' C2' C1' C2 -178.19(14) . . . . ?
C3' C2' C1' C2A -173.9(6) . . . . ?
C7 C6 C5 C10 -0.4(2) . . . . ?
C7 C6 C5 C4 -179.23(14) . . . . ?
N1 C10 C5 C6 176.61(13) . . . . ?
C9 C10 C5 C6 -1.4(2) . . . . ?
N1 C10 C5 C4 -4.5(2) . . . . ?
C9 C10 C5 C4 177.46(13) . . . . ?
C6 C5 C4 N3A 163.9(5) . . . . ?
C10 C5 C4 N3A -14.9(5) . . . . ?
C6 C5 C4 N3 -165.89(14) . . . . ?
C10 C5 C4 N3 15.3(2) . . . . ?
C5 C10 C9 C8 1.9(2) . . . . ?
N1 C10 C9 C8 -176.03(14) . . . . ?
C2' C1' C6' C5' -1.7(2) . . . . ?
C2 C1' C6' C5' 177.77(15) . . . . ?
C2A C1' C6' C5' 175.2(4) . . . . ?
C4' C5' C6' C1' -0.1(3) . . . . ?
C6 C7 C8 C9 -1.1(2) . . . . ?
C10 C9 C8 C7 -0.7(2) . . . . ?
N3A C4 N3 C2 46.1(9) . . . . ?
C5 C4 N3 C2 -43.93(19) . . . . ?
C2A N1 C2 N3 37.4(11) . . . . ?
C10 N1 C2 N3 -53.57(19) . . . . ?
C2A N1 C2 C1' -83.2(11) . . . . ?
C10 N1 C2 C1' -174.21(13) . . . . ?
C4 N3 C2 N1 61.78(18) . . . . ?
C4 N3 C2 C1' -178.31(14) . . . . ?
C2' C1' C2 N1 -120.04(16) . . . . ?
C6' C1' C2 N1 60.5(2) . . . . ?
C2A C1' C2 N1 67.0(11) . . . . ?
C2' C1' C2 N3 120.48(17) . . . . ?
C6' C1' C2 N3 -58.9(2) . . . . ?
C2A C1' C2 N3 -52.5(11) . . . . ?
N3 C4 N3A C2A -59.1(9) . . . . ?
C5 C4 N3A C2A 42.8(10) . . . . ?
C4 N3A C2A N1 -57.5(14) . . . . ?
C4 N3A C2A C1' 175.7(6) . . . . ?
C10 N1 C2A N3A 36.1(13) . . . . ?
C2 N1 C2A N3A -65.5(12) . . . . ?
C10 N1 C2A C1' 165.2(4) . . . . ?
C2 N1 C2A C1' 63.6(10) . . . . ?
C2' C1' C2A N3A 45.8(12) . . . . ?
C6' C1' C2A N3A -129.9(9) . . . . ?
C2 C1' C2A N3A 55.6(10) . . . . ?
C2' C1' C2A N1 -87.8(9) . . . . ?
C6' C1' C2A N1 96.5(7) . . . . ?
C2 C1' C2A N1 -78.0(11) . . . . ?
